data_7007561
loop_
_publ_author_name
'Dodds, Fay'
'Garc\'ia, Felipe'
'Kowenicki, Richard A.'
'Parsons, Simon P.'
'McPartlin, Mary'
'Wright, Dominic S.'

_publ_section_title
;
 Targeting large phosp(III)azane macrocyles [{P(mu-NR)}(2)(LL)](n)
 (n&gt; or = 2).
;
_journal_issue 35
_journal_name_full 'Dalton transactions (Cambridge, England : 2003)'
_journal_page_first 4235
_journal_page_last 4243
_journal_paper_doi 10.1039/b607332h
_journal_year 2006
_chemical_formula_sum 'C42 H66 Li0 N6 O6 P6'
_chemical_formula_weight 936.83
_chemical_name_systematic
;
?
;
_space_group_IT_number 14
_symmetry_cell_setting monoclinic
_symmetry_space_group_name_Hall '-P 2ybc'
_symmetry_space_group_name_H-M 'P 1 21/c 1'
_atom_sites_solution_hydrogens geom
_atom_sites_solution_primary direct
_atom_sites_solution_secondary difmap
_audit_creation_method SHELXL-97
_cell_angle_alpha 90.00
_cell_angle_beta 100.04(3)
_cell_angle_gamma 90.00
_cell_formula_units_Z 8
_cell_length_a 17.410(4)
_cell_length_b 15.925(3)
_cell_length_c 37.093(7)
_cell_measurement_reflns_used 81560
_cell_measurement_temperature 180(2)
_cell_measurement_theta_max 23.26
_cell_measurement_theta_min 1.02
_cell_volume 10127(4)
_computing_cell_refinement 'HKL Scalepack (Otwinowski & Minor 1997)'
_computing_data_collection 'Collect (Nonius B.V. 1998)'
_computing_data_reduction
;
HKL Denzo and Scalepack (Otwinowski & Minor 1997)
;
_computing_publication_material 'SHELXL-97 (Sheldrick 1997)'
_computing_structure_refinement 'SHELXL-97 (Sheldrick 1997)'
_computing_structure_solution 'SIR-92 (Altomare et al. 1994)'
_diffrn_ambient_temperature 180(2)
_diffrn_measured_fraction_theta_full 0.888
_diffrn_measured_fraction_theta_max 0.888
_diffrn_measurement_device_type 'Nonius Kappa CCD'
_diffrn_measurement_method 'Thin slice \w and \f scans'
_diffrn_radiation_monochromator graphite
_diffrn_radiation_source 'fine-focus sealed tube'
_diffrn_radiation_type MoK\a
_diffrn_radiation_wavelength 0.71073
_diffrn_reflns_av_R_equivalents 0.1583
_diffrn_reflns_av_sigmaI/netI 0.1222
_diffrn_reflns_limit_h_max 15
_diffrn_reflns_limit_h_min -15
_diffrn_reflns_limit_k_max 14
_diffrn_reflns_limit_k_min -14
_diffrn_reflns_limit_l_max 33
_diffrn_reflns_limit_l_min -33
_diffrn_reflns_number 25649
_diffrn_reflns_theta_full 19.00
_diffrn_reflns_theta_max 19.00
_diffrn_reflns_theta_min 3.53
_diffrn_standards_number 0
_exptl_absorpt_coefficient_mu 0.260
_exptl_absorpt_correction_T_max 0.991
_exptl_absorpt_correction_T_min 0.722
_exptl_absorpt_correction_type multi-scan
_exptl_absorpt_process_details
;
multi-scan from symmetry-related measurements
Sortav (Blessing 1995)
;
_exptl_crystal_colour colourless
_exptl_crystal_density_diffrn 1.229
_exptl_crystal_density_method 'not measured'
_exptl_crystal_description needle
_exptl_crystal_F_000 3984
_exptl_crystal_size_max 0.25
_exptl_crystal_size_mid 0.05
_exptl_crystal_size_min 0.05
_refine_diff_density_max 0.981
_refine_diff_density_min -0.576
_refine_diff_density_rms 0.143
_refine_ls_extinction_method none
_refine_ls_goodness_of_fit_ref 1.132
_refine_ls_hydrogen_treatment constr
_refine_ls_matrix_type full
_refine_ls_number_parameters 901
_refine_ls_number_reflns 7235
_refine_ls_number_restraints 1032
_refine_ls_restrained_S_all 1.059
_refine_ls_R_factor_all 0.1980
_refine_ls_R_factor_gt 0.1687
_refine_ls_shift/su_max 0.021
_refine_ls_shift/su_mean 0.000
_refine_ls_structure_factor_coef Fsqd
_refine_ls_weighting_details 'calc w=1/[\s^2^(Fo^2^)+(0.0000P)^2^+540.9540P] where P=(Fo^2^+2Fc^2^)/3'
_refine_ls_weighting_scheme calc
_refine_ls_wR_factor_gt 0.3619
_refine_ls_wR_factor_ref 0.3729
_reflns_number_gt 5514
_reflns_number_total 7235
_reflns_threshold_expression >2sigma(I)
_cod_data_source_file b607332h.txt
_cod_data_source_block dw0519
_cod_original_cell_volume 10126(4)
_cod_original_sg_symbol_H-M P21/c
_cod_database_code 7007561

loop_
_symmetry_equiv_pos_as_xyz
'x, y, z'
'-x, y+1/2, -z+1/2'
'-x, -y, -z'
'x, -y-1/2, z-1/2'

loop_
_atom_site_label
_atom_site_type_symbol
_atom_site_fract_x
_atom_site_fract_y
_atom_site_fract_z
_atom_site_U_iso_or_equiv
_atom_site_adp_type
_atom_site_occupancy
_atom_site_symmetry_multiplicity
_atom_site_calc_flag
_atom_site_refinement_flags
_atom_site_disorder_assembly
_atom_site_disorder_group
P1 P 0.54471(12) 0.77790(17) 0.01657(7) 0.0216(15) Uani 1 1 d DU . .
P2 P 0.67448(12) 0.72723(17) 0.05483(7) 0.0223(15) Uani 1 1 d DU . .
P3 P 0.81320(16) 0.52755(16) -0.12140(6) 0.0256(16) Uani 1 1 d DU . .
P4 P 0.77538(16) 0.46202(17) -0.18572(6) 0.0258(15) Uani 1 1 d DU . .
P5 P 0.33636(12) 0.59242(16) -0.19306(7) 0.0311(17) Uani 1 1 d DU . .
P6 P 0.24308(13) 0.69496(16) -0.16844(8) 0.0337(17) Uani 1 1 d DU . .
O1 O 0.5377(4) 0.7537(5) -0.02798(13) 0.034(4) Uani 1 1 d DU . .
O2 O 0.7352(2) 0.6736(4) 0.0349(2) 0.031(4) Uani 1 1 d DU . .
O3 O 0.7454(3) 0.5907(4) -0.10970(17) 0.024(4) Uani 1 1 d DU . .
O4 O 0.6872(3) 0.4766(5) -0.20954(16) 0.033(4) Uani 1 1 d DU . .
O5 O 0.4106(2) 0.5582(4) -0.1619(2) 0.030(4) Uani 1 1 d DU . .
O6 O 0.2610(4) 0.7313(4) -0.12590(17) 0.036(4) Uani 1 1 d DU . .
N1 N 0.6390(3) 0.8064(3) 0.0253(2) 0.018(4) Uani 1 1 d DU . .
N2 N 0.5816(3) 0.6877(4) 0.0386(2) 0.023(4) Uani 1 1 d DU . .
N3 N 0.8068(4) 0.5560(4) -0.16682(15) 0.025(4) Uani 1 1 d DU . .
N4 N 0.7641(5) 0.4434(4) -0.14129(15) 0.015(4) Uani 1 1 d DU . .
N5 N 0.3297(3) 0.6967(3) -0.1847(2) 0.020(4) Uani 1 1 d DU . .
N6 N 0.2624(3) 0.5886(3) -0.1681(2) 0.025(5) Uani 1 1 d DU . .
C1 C 0.6714(10) 0.8936(12) 0.0267(5) 0.028(6) Uani 1 1 d DU . .
C2 C 0.5410(9) 0.6287(11) 0.0583(4) 0.019(5) Uani 1 1 d DU . .
C3 C 0.8536(11) 0.6199(13) -0.1812(5) 0.038(6) Uani 1 1 d DU . .
C4 C 0.7516(11) 0.3636(13) -0.1254(5) 0.042(6) Uani 1 1 d DU . .
C5 C 0.3578(10) 0.7648(12) -0.2068(5) 0.031(6) Uani 1 1 d DU . .
C6 C 0.2068(11) 0.5231(13) -0.1680(5) 0.033(6) Uani 1 1 d DU . .
C11 C 0.6582(16) 0.9401(17) 0.0619(6) 0.084(10) Uani 1 1 d DU . .
H11A H 0.6833 0.9096 0.0830 0.127 Uiso 1 1 calc R . .
H11B H 0.6033 0.9438 0.0622 0.127 Uiso 1 1 calc R . .
H11C H 0.6799 0.9955 0.0621 0.127 Uiso 1 1 calc R . .
C12 C 0.7572(14) 0.890(2) 0.0250(9) 0.108(12) Uani 1 1 d DU . .
H12A H 0.7848 0.8641 0.0468 0.162 Uiso 1 1 calc R . .
H12B H 0.7766 0.9458 0.0229 0.162 Uiso 1 1 calc R . .
H12C H 0.7648 0.8575 0.0040 0.162 Uiso 1 1 calc R . .
C13 C 0.6282(15) 0.9426(16) -0.0065(6) 0.078(9) Uani 1 1 d DU . .
H13A H 0.6399 0.9182 -0.0286 0.117 Uiso 1 1 calc R . .
H13B H 0.6448 1.0002 -0.0049 0.117 Uiso 1 1 calc R . .
H13C H 0.5730 0.9399 -0.0068 0.117 Uiso 1 1 calc R . .
C14 C 0.4683(6) 0.7475(8) -0.0514(3) 0.016(3) Uani 1 1 d GDU . .
C15 C 0.4203(7) 0.8173(7) -0.0591(3) 0.034(4) Uani 1 1 d GDU . .
H15 H 0.4346 0.8683 -0.0476 0.041 Uiso 1 1 calc R . .
C16 C 0.3508(7) 0.8109(7) -0.0839(3) 0.031(4) Uani 1 1 d GDU . .
H16 H 0.3187 0.8576 -0.0890 0.037 Uiso 1 1 calc R . .
C17 C 0.3293(6) 0.7348(9) -0.1011(3) 0.025(4) Uani 1 1 d GDU . .
C18 C 0.3774(7) 0.6650(7) -0.0934(3) 0.030(4) Uani 1 1 d GDU . .
H18 H 0.3630 0.6140 -0.1049 0.036 Uiso 1 1 calc R . .
C19 C 0.4468(7) 0.6714(7) -0.0686(3) 0.022(4) Uani 1 1 d GDU . .
H19 H 0.4789 0.6247 -0.0634 0.027 Uiso 1 1 calc R . .
C21 C 0.4639(12) 0.6042(15) 0.0340(6) 0.052(7) Uani 1 1 d DU . .
H21A H 0.4330 0.6536 0.0276 0.078 Uiso 1 1 calc R . .
H21B H 0.4360 0.5661 0.0471 0.078 Uiso 1 1 calc R . .
H21C H 0.4744 0.5775 0.0122 0.078 Uiso 1 1 calc R . .
C22 C 0.5926(12) 0.5523(12) 0.0669(5) 0.039(6) Uani 1 1 d DU . .
H22A H 0.6028 0.5280 0.0446 0.059 Uiso 1 1 calc R . .
H22B H 0.5667 0.5118 0.0798 0.059 Uiso 1 1 calc R . .
H22C H 0.6409 0.5686 0.0819 0.059 Uiso 1 1 calc R . .
C23 C 0.5241(14) 0.6691(14) 0.0950(5) 0.051(7) Uani 1 1 d DU . .
H23A H 0.4923 0.7182 0.0894 0.076 Uiso 1 1 calc R . .
H23B H 0.5725 0.6844 0.1102 0.076 Uiso 1 1 calc R . .
H23C H 0.4973 0.6291 0.1077 0.076 Uiso 1 1 calc R . .
C31 C 0.9273(13) 0.5801(15) -0.1900(6) 0.052(7) Uani 1 1 d DU . .
H31A H 0.9137 0.5362 -0.2076 0.079 Uiso 1 1 calc R . .
H31B H 0.9572 0.5571 -0.1680 0.079 Uiso 1 1 calc R . .
H31C H 0.9576 0.6219 -0.1998 0.079 Uiso 1 1 calc R . .
C32 C 0.8761(14) 0.6924(15) -0.1556(6) 0.064(8) Uani 1 1 d DU . .
H32A H 0.8299 0.7188 -0.1502 0.096 Uiso 1 1 calc R . .
H32B H 0.9055 0.7324 -0.1670 0.096 Uiso 1 1 calc R . .
H32C H 0.9073 0.6723 -0.1334 0.096 Uiso 1 1 calc R . .
C33 C 0.8036(13) 0.6532(15) -0.2155(6) 0.058(8) Uani 1 1 d DU . .
H33A H 0.7585 0.6806 -0.2093 0.087 Uiso 1 1 calc R . .
H33B H 0.7873 0.6075 -0.2320 0.087 Uiso 1 1 calc R . .
H33C H 0.8331 0.6926 -0.2272 0.087 Uiso 1 1 calc R . .
C34 C 0.7426(7) 0.6100(8) -0.0732(2) 0.021(4) Uani 1 1 d GDU . .
C35 C 0.8036(6) 0.6531(8) -0.0519(3) 0.026(4) Uani 1 1 d GDU . .
H35 H 0.8480 0.6665 -0.0614 0.031 Uiso 1 1 calc R . .
C36 C 0.7983(6) 0.6762(8) -0.0163(3) 0.032(4) Uani 1 1 d GDU . .
H36 H 0.8391 0.7050 -0.0020 0.038 Uiso 1 1 calc R . .
C37 C 0.7319(7) 0.6562(8) -0.0020(2) 0.024(4) Uani 1 1 d GDU . .
C38 C 0.6709(6) 0.6131(9) -0.0233(3) 0.031(4) Uani 1 1 d GDU . .
H38 H 0.6264 0.5997 -0.0137 0.038 Uiso 1 1 calc R . .
C39 C 0.6762(6) 0.5900(8) -0.0589(3) 0.026(4) Uani 1 1 d GDU . .
H39 H 0.6354 0.5612 -0.0732 0.031 Uiso 1 1 calc R . .
C41 C 0.7014(13) 0.3761(15) -0.0955(6) 0.059(8) Uani 1 1 d DU . .
H41A H 0.6511 0.3973 -0.1064 0.088 Uiso 1 1 calc R . .
H41B H 0.7265 0.4154 -0.0776 0.088 Uiso 1 1 calc R . .
H41C H 0.6952 0.3233 -0.0839 0.088 Uiso 1 1 calc R . .
C42 C 0.7071(12) 0.3036(13) -0.1533(6) 0.045(7) Uani 1 1 d DU . .
H42A H 0.7381 0.2908 -0.1716 0.068 Uiso 1 1 calc R . .
H42B H 0.6590 0.3293 -0.1647 0.068 Uiso 1 1 calc R . .
H42C H 0.6961 0.2528 -0.1413 0.068 Uiso 1 1 calc R . .
C43 C 0.8280(11) 0.3228(14) -0.1082(6) 0.046(7) Uani 1 1 d DU . .
H43A H 0.8566 0.3070 -0.1270 0.069 Uiso 1 1 calc R . .
H43B H 0.8174 0.2737 -0.0948 0.069 Uiso 1 1 calc R . .
H43C H 0.8582 0.3618 -0.0918 0.069 Uiso 1 1 calc R . .
C51 C 0.3006(12) 0.7801(16) -0.2423(5) 0.050(7) Uani 1 1 d DU . .
H51A H 0.2968 0.7305 -0.2572 0.075 Uiso 1 1 calc R . .
H51B H 0.3189 0.8260 -0.2553 0.075 Uiso 1 1 calc R . .
H51C H 0.2502 0.7937 -0.2367 0.075 Uiso 1 1 calc R . .
C52 C 0.3623(12) 0.8444(13) -0.1827(6) 0.048(7) Uani 1 1 d DU . .
H52A H 0.3973 0.8347 -0.1601 0.072 Uiso 1 1 calc R . .
H52B H 0.3113 0.8575 -0.1777 0.072 Uiso 1 1 calc R . .
H52C H 0.3810 0.8906 -0.1954 0.072 Uiso 1 1 calc R . .
C53 C 0.4376(11) 0.7473(15) -0.2119(6) 0.055(8) Uani 1 1 d DU . .
H53A H 0.4705 0.7409 -0.1884 0.083 Uiso 1 1 calc R . .
H53B H 0.4563 0.7930 -0.2249 0.083 Uiso 1 1 calc R . .
H53C H 0.4384 0.6964 -0.2257 0.083 Uiso 1 1 calc R . .
C54 C 0.4791(6) 0.5355(8) -0.1730(3) 0.017(3) Uani 1 1 d GDU . .
C55 C 0.5447(7) 0.5850(7) -0.1619(3) 0.038(4) Uani 1 1 d GDU . .
H55 H 0.5419 0.6311 -0.1467 0.045 Uiso 1 1 calc R . .
C56 C 0.6145(6) 0.5657(7) -0.1733(3) 0.029(4) Uani 1 1 d GDU . .
H56 H 0.6584 0.5989 -0.1659 0.035 Uiso 1 1 calc R . .
C57 C 0.6186(6) 0.4969(8) -0.1960(3) 0.016(4) Uani 1 1 d GDU . .
C58 C 0.5531(7) 0.4474(7) -0.2071(3) 0.032(4) Uani 1 1 d GDU . .
H58 H 0.5558 0.4013 -0.2222 0.038 Uiso 1 1 calc R . .
C59 C 0.4833(6) 0.4667(7) -0.1956(3) 0.036(4) Uani 1 1 d GDU . .
H59 H 0.4394 0.4336 -0.2031 0.043 Uiso 1 1 calc R . .
C61 C 0.1403(13) 0.5327(17) -0.2027(5) 0.068(9) Uani 1 1 d DU . .
H61A H 0.1155 0.5864 -0.2020 0.102 Uiso 1 1 calc R . .
H61B H 0.1023 0.4890 -0.2026 0.102 Uiso 1 1 calc R . .
H61C H 0.1626 0.5286 -0.2245 0.102 Uiso 1 1 calc R . .
C62 C 0.2469(12) 0.4383(13) -0.1695(6) 0.056(8) Uani 1 1 d DU . .
H62A H 0.2888 0.4333 -0.1490 0.083 Uiso 1 1 calc R . .
H62B H 0.2672 0.4341 -0.1918 0.083 Uiso 1 1 calc R . .
H62C H 0.2098 0.3941 -0.1685 0.083 Uiso 1 1 calc R . .
C63 C 0.1693(13) 0.5282(16) -0.1334(6) 0.062(8) Uani 1 1 d DU . .
H63A H 0.1454 0.5822 -0.1322 0.093 Uiso 1 1 calc R . .
H63B H 0.2088 0.5204 -0.1121 0.093 Uiso 1 1 calc R . .
H63C H 0.1305 0.4851 -0.1342 0.093 Uiso 1 1 calc R . .
P1X P 0.9723(2) 0.2784(3) 0.00954(11) 0.0226(15) Uani 1 1 d DU . .
P2X P 0.8695(2) 0.2343(3) 0.04820(11) 0.0284(16) Uani 1 1 d DU . .
P3X P 0.5871(3) 0.0222(3) -0.12148(9) 0.0252(15) Uani 1 1 d DU . .
P4X P 0.5674(3) -0.0448(3) -0.18585(10) 0.0273(16) Uani 1 1 d DU . .
P5X P 0.9988(2) 0.0861(3) -0.20186(12) 0.0286(16) Uani 1 1 d DU . .
P6X P 1.1261(2) 0.1652(3) -0.17642(13) 0.0324(17) Uani 1 1 d DU . .
O1X O 0.9448(5) 0.2539(6) -0.03491(15) 0.025(4) Uani 1 1 d DU . .
O2X O 0.7917(4) 0.1837(6) 0.0285(2) 0.045(4) Uani 1 1 d DU . .
O3X O 0.6621(5) 0.0883(5) -0.1131(2) 0.028(4) Uani 1 1 d DU . .
O4X O 0.6316(5) -0.0278(6) -0.21292(18) 0.028(4) Uani 1 1 d DU . .
O5X O 0.9402(4) 0.0690(6) -0.1715(2) 0.029(4) Uani 1 1 d DU . .
O6X O 1.1434(5) 0.2042(6) -0.1343(2) 0.034(4) Uani 1 1 d DU . .
N1X N 0.8858(4) 0.3116(4) 0.0183(2) 0.026(4) Uani 1 1 d DU . .
N2X N 0.9483(4) 0.1901(5) 0.0319(2) 0.020(4) Uani 1 1 d DU . .
N3X N 0.5507(5) 0.0488(5) -0.16642(18) 0.028(5) Uani 1 1 d DU . .
N4X N 0.6198(5) -0.0609(5) -0.14266(18) 0.026(4) Uani 1 1 d DU . .
N5X N 1.0303(4) 0.1865(4) -0.1944(3) 0.021(4) Uani 1 1 d DU . .
N6X N 1.0876(4) 0.0655(4) -0.1754(3) 0.019(4) Uani 1 1 d DU . .
C1X C 0.8636(12) 0.3992(14) 0.0226(5) 0.050(7) Uani 1 1 d DU . .
C2X C 0.9989(10) 0.1274(12) 0.0507(5) 0.030(6) Uani 1 1 d DU . .
C3X C 0.4863(10) 0.1104(11) -0.1772(5) 0.021(5) Uani 1 1 d DU . .
C4X C 0.6482(10) -0.1414(11) -0.1262(5) 0.023(5) Uani 1 1 d DU . .
C5X C 0.9938(10) 0.2643(12) -0.2129(5) 0.027(6) Uani 1 1 d DU . .
C6X C 1.1304(12) -0.0134(14) -0.1734(5) 0.050(7) Uani 1 1 d DU . .
C11X C 0.9141(13) 0.4407(14) 0.0565(5) 0.052(7) Uani 1 1 d DU . .
H11D H 0.9044 0.4134 0.0784 0.077 Uiso 1 1 calc R . .
H11E H 0.9009 0.4991 0.0573 0.077 Uiso 1 1 calc R . .
H11F H 0.9683 0.4352 0.0549 0.077 Uiso 1 1 calc R . .
C12X C 0.7781(14) 0.4044(17) 0.0250(8) 0.079(9) Uani 1 1 d DU . .
H12D H 0.7477 0.3805 0.0034 0.118 Uiso 1 1 calc R . .
H12E H 0.7636 0.4621 0.0271 0.118 Uiso 1 1 calc R . .
H12F H 0.7686 0.3739 0.0462 0.118 Uiso 1 1 calc R . .
C13X C 0.8790(15) 0.4481(15) -0.0113(6) 0.064(8) Uani 1 1 d DU . .
H13D H 0.8465 0.4261 -0.0328 0.096 Uiso 1 1 calc R . .
H13E H 0.9328 0.4423 -0.0135 0.096 Uiso 1 1 calc R . .
H13F H 0.8671 0.5064 -0.0086 0.096 Uiso 1 1 calc R . .
C14X C 0.9953(6) 0.2422(8) -0.0591(3) 0.016(3) Uani 1 1 d GDU . .
C15X C 1.0479(8) 0.3036(7) -0.0659(3) 0.034(4) Uani 1 1 d GDU . .
H15X H 1.0503 0.3546 -0.0535 0.041 Uiso 1 1 calc R . .
C16X C 1.0968(7) 0.2886(8) -0.0910(4) 0.031(4) Uani 1 1 d GDU . .
H16X H 1.1320 0.3297 -0.0955 0.037 Uiso 1 1 calc R . .
C17X C 1.0932(7) 0.2124(9) -0.1095(3) 0.025(4) Uani 1 1 d GDU . .
C18X C 1.0407(8) 0.1511(7) -0.1028(3) 0.030(4) Uani 1 1 d GDU . .
H18X H 1.0383 0.1000 -0.1151 0.036 Uiso 1 1 calc R . .
C19X C 0.9917(7) 0.1660(7) -0.0776(3) 0.022(4) Uani 1 1 d GDU . .
H19X H 0.9566 0.1249 -0.0731 0.027 Uiso 1 1 calc R . .
C21X C 1.0579(12) 0.1017(13) 0.0268(6) 0.045(7) Uani 1 1 d DU . .
H21D H 1.0887 0.1496 0.0226 0.068 Uiso 1 1 calc R . .
H21E H 1.0308 0.0808 0.0038 0.068 Uiso 1 1 calc R . .
H21F H 1.0914 0.0586 0.0389 0.068 Uiso 1 1 calc R . .
C22X C 0.9522(12) 0.0522(12) 0.0593(6) 0.045(7) Uani 1 1 d DU . .
H22D H 0.9170 0.0689 0.0753 0.068 Uiso 1 1 calc R . .
H22E H 0.9870 0.0098 0.0711 0.068 Uiso 1 1 calc R . .
H22F H 0.9229 0.0301 0.0370 0.068 Uiso 1 1 calc R . .
C23X C 1.0427(12) 0.1641(13) 0.0885(5) 0.045(7) Uani 1 1 d DU . .
H23D H 1.0739 0.2113 0.0839 0.068 Uiso 1 1 calc R . .
H23E H 1.0756 0.1215 0.1014 0.068 Uiso 1 1 calc R . .
H23F H 1.0050 0.1817 0.1030 0.068 Uiso 1 1 calc R . .
C31X C 0.4203(15) 0.102(2) -0.1552(8) 0.103(12) Uani 1 1 d DU . .
H31D H 0.4411 0.1068 -0.1295 0.155 Uiso 1 1 calc R . .
H31E H 0.3955 0.0484 -0.1600 0.155 Uiso 1 1 calc R . .
H31F H 0.3827 0.1458 -0.1622 0.155 Uiso 1 1 calc R . .
C32X C 0.5152(13) 0.1992(14) -0.1733(7) 0.072(9) Uani 1 1 d DU . .
H32D H 0.5563 0.2067 -0.1872 0.107 Uiso 1 1 calc R . .
H32E H 0.5347 0.2109 -0.1479 0.107 Uiso 1 1 calc R . .
H32F H 0.4731 0.2369 -0.1822 0.107 Uiso 1 1 calc R . .
C33X C 0.4535(17) 0.0935(19) -0.2166(6) 0.092(10) Uani 1 1 d DU . .
H33D H 0.4934 0.1017 -0.2311 0.138 Uiso 1 1 calc R . .
H33E H 0.4110 0.1313 -0.2246 0.138 Uiso 1 1 calc R . .
H33F H 0.4351 0.0366 -0.2192 0.138 Uiso 1 1 calc R . .
C34X C 0.6947(7) 0.1105(8) -0.0772(2) 0.021(4) Uani 1 1 d GDU . .
C35X C 0.6502(6) 0.1521(8) -0.0551(3) 0.026(4) Uani 1 1 d GDU . .
H35X H 0.5975 0.1620 -0.0635 0.031 Uiso 1 1 calc R . .
C36X C 0.6845(7) 0.1788(8) -0.0203(3) 0.032(4) Uani 1 1 d GDU . .
H36X H 0.6548 0.2067 -0.0055 0.038 Uiso 1 1 calc R . .
C37X C 0.7633(7) 0.1640(8) -0.0077(3) 0.024(4) Uani 1 1 d GDU . .
C38X C 0.8078(6) 0.1224(9) -0.0298(3) 0.031(4) Uani 1 1 d GDU . .
H38X H 0.8605 0.1125 -0.0213 0.038 Uiso 1 1 calc R . .
C39X C 0.7734(7) 0.0957(8) -0.0646(3) 0.026(4) Uani 1 1 d GDU . .
H39X H 0.8032 0.0679 -0.0794 0.031 Uiso 1 1 calc R . .
C41X C 0.7244(11) -0.1252(15) -0.0995(6) 0.048(7) Uani 1 1 d DU . .
H41D H 0.7142 -0.0897 -0.0800 0.072 Uiso 1 1 calc R . .
H41E H 0.7612 -0.0982 -0.1122 0.072 Uiso 1 1 calc R . .
H41F H 0.7456 -0.1777 -0.0896 0.072 Uiso 1 1 calc R . .
C42X C 0.6683(12) -0.2002(13) -0.1556(5) 0.038(6) Uani 1 1 d DU . .
H42D H 0.7105 -0.1768 -0.1659 0.057 Uiso 1 1 calc R . .
H42E H 0.6235 -0.2068 -0.1745 0.057 Uiso 1 1 calc R . .
H42F H 0.6835 -0.2539 -0.1449 0.057 Uiso 1 1 calc R . .
C43X C 0.5898(11) -0.1818(14) -0.1059(6) 0.044(7) Uani 1 1 d DU . .
H43D H 0.5816 -0.1460 -0.0861 0.066 Uiso 1 1 calc R . .
H43E H 0.6094 -0.2351 -0.0963 0.066 Uiso 1 1 calc R . .
H43F H 0.5413 -0.1898 -0.1223 0.066 Uiso 1 1 calc R . .
C51X C 1.0457(14) 0.2977(16) -0.2385(6) 0.075(9) Uani 1 1 d DU . .
H51D H 1.0990 0.2974 -0.2263 0.113 Uiso 1 1 calc R . .
H51E H 1.0305 0.3541 -0.2457 0.113 Uiso 1 1 calc R . .
H51F H 1.0405 0.2627 -0.2599 0.113 Uiso 1 1 calc R . .
C52X C 0.9943(16) 0.3283(17) -0.1814(7) 0.087(10) Uani 1 1 d DU . .
H52D H 1.0469 0.3368 -0.1690 0.130 Uiso 1 1 calc R . .
H52E H 0.9634 0.3069 -0.1644 0.130 Uiso 1 1 calc R . .
H52F H 0.9729 0.3807 -0.1913 0.130 Uiso 1 1 calc R . .
C53X C 0.9122(13) 0.2512(19) -0.2290(9) 0.109(12) Uani 1 1 d DU . .
H53D H 0.9082 0.2062 -0.2465 0.164 Uiso 1 1 calc R . .
H53E H 0.8913 0.3016 -0.2410 0.164 Uiso 1 1 calc R . .
H53F H 0.8832 0.2369 -0.2101 0.164 Uiso 1 1 calc R . .
C54X C 0.8627(6) 0.0450(8) -0.1827(3) 0.017(3) Uani 1 1 d GDU . .
C55X C 0.8041(7) 0.0990(7) -0.1761(3) 0.038(4) Uani 1 1 d GDU . .
H55X H 0.8169 0.1504 -0.1647 0.045 Uiso 1 1 calc R . .
C56X C 0.7263(6) 0.0763(8) -0.1864(3) 0.029(4) Uani 1 1 d GDU . .
H56X H 0.6870 0.1124 -0.1820 0.035 Uiso 1 1 calc R . .
C57X C 0.7072(6) -0.0006(8) -0.2034(3) 0.016(4) Uani 1 1 d GDU . .
C58X C 0.7658(7) -0.0546(7) -0.2101(3) 0.032(4) Uani 1 1 d GDU . .
H58X H 0.7530 -0.1060 -0.2215 0.038 Uiso 1 1 calc R . .
C59X C 0.8436(6) -0.0318(7) -0.1997(3) 0.036(4) Uani 1 1 d GDU . .
H59X H 0.8829 -0.0680 -0.2042 0.043 Uiso 1 1 calc R . .
C61X C 1.1995(12) -0.0078(16) -0.1402(6) 0.059(8) Uani 1 1 d DU . .
H61D H 1.2327 0.0386 -0.1438 0.088 Uiso 1 1 calc R . .
H61E H 1.2291 -0.0589 -0.1385 0.088 Uiso 1 1 calc R . .
H61F H 1.1791 0.0005 -0.1180 0.088 Uiso 1 1 calc R . .
C62X C 1.1597(14) -0.0282(16) -0.2091(5) 0.059(8) Uani 1 1 d DU . .
H62D H 1.1938 0.0168 -0.2132 0.089 Uiso 1 1 calc R . .
H62E H 1.1162 -0.0304 -0.2289 0.089 Uiso 1 1 calc R . .
H62F H 1.1876 -0.0805 -0.2078 0.089 Uiso 1 1 calc R . .
C63X C 1.0754(13) -0.0847(15) -0.1664(6) 0.060(8) Uani 1 1 d DU . .
H63D H 1.0317 -0.0869 -0.1862 0.090 Uiso 1 1 calc R . .
H63E H 1.0573 -0.0746 -0.1438 0.090 Uiso 1 1 calc R . .
H63F H 1.1029 -0.1372 -0.1650 0.090 Uiso 1 1 calc R . .

loop_
_atom_site_aniso_label
_atom_site_aniso_U_11
_atom_site_aniso_U_22
_atom_site_aniso_U_33
_atom_site_aniso_U_23
_atom_site_aniso_U_13
_atom_site_aniso_U_12
P1 0.030(3) 0.020(4) 0.016(3) 0.004(3) 0.006(3) -0.002(3)
P2 0.026(3) 0.025(4) 0.017(3) -0.005(3) 0.007(3) -0.003(3)
P3 0.021(3) 0.033(4) 0.023(3) -0.004(3) 0.006(3) -0.003(3)
P4 0.032(4) 0.025(4) 0.020(3) -0.004(3) 0.004(3) 0.001(3)
P5 0.028(4) 0.037(4) 0.025(3) 0.001(3) -0.005(3) -0.004(3)
P6 0.031(4) 0.040(4) 0.028(4) -0.001(3) -0.001(3) 0.004(3)
O1 0.036(8) 0.003(8) 0.057(10) -0.007(7) -0.011(8) 0.000(6)
O2 0.032(8) 0.050(10) 0.011(8) -0.007(7) 0.000(6) -0.007(7)
O3 0.021(8) 0.031(9) 0.021(8) 0.002(7) 0.007(6) 0.008(7)
O4 0.033(9) 0.035(9) 0.032(8) -0.008(7) 0.004(7) 0.017(7)
O5 0.040(9) 0.027(9) 0.020(8) 0.013(6) -0.002(7) 0.002(7)
O6 0.018(8) 0.062(11) 0.025(8) -0.002(7) -0.007(7) 0.011(7)
N1 0.024(7) 0.019(7) 0.014(7) 0.001(6) 0.012(6) -0.010(6)
N2 0.006(9) 0.034(11) 0.030(10) 0.005(8) 0.003(8) 0.001(8)
N3 0.036(10) 0.030(11) 0.015(9) 0.003(8) 0.021(8) 0.010(9)
N4 0.015(9) 0.018(10) 0.011(9) -0.001(7) 0.003(7) -0.011(8)
N5 0.010(7) 0.024(8) 0.025(7) 0.010(6) -0.002(6) 0.000(6)
N6 0.015(9) 0.023(11) 0.034(10) -0.006(8) -0.001(8) 0.003(8)
C1 0.033(9) 0.029(9) 0.024(8) -0.006(7) 0.009(7) 0.000(7)
C2 0.020(8) 0.015(8) 0.020(8) 0.001(7) 0.002(7) 0.003(7)
C3 0.037(8) 0.042(8) 0.038(8) 0.001(6) 0.014(6) -0.003(6)
C4 0.042(9) 0.042(10) 0.042(9) -0.004(8) 0.005(7) -0.004(8)
C5 0.035(9) 0.029(9) 0.031(9) 0.002(7) 0.008(7) -0.001(7)
C6 0.034(9) 0.036(9) 0.030(8) -0.001(7) 0.008(7) 0.003(7)
C11 0.10(2) 0.075(19) 0.077(18) -0.029(16) 0.020(16) -0.031(17)
C12 0.09(2) 0.08(2) 0.15(2) -0.007(19) 0.019(19) -0.034(17)
C13 0.13(2) 0.053(17) 0.046(16) 0.022(13) -0.009(15) -0.039(16)
C14 0.023(6) 0.020(6) 0.007(5) 0.000(5) 0.006(5) 0.007(5)
C15 0.030(9) 0.037(10) 0.031(9) -0.020(8) -0.006(8) -0.003(8)
C16 0.026(9) 0.037(10) 0.031(9) 0.012(8) 0.009(8) -0.007(8)
C17 0.041(9) 0.025(10) 0.011(8) 0.009(7) 0.011(7) -0.008(8)
C18 0.036(9) 0.030(10) 0.023(8) 0.003(7) -0.001(7) -0.004(8)
C19 0.027(9) 0.019(9) 0.019(8) 0.001(7) -0.002(7) 0.003(7)
C21 0.064(16) 0.049(16) 0.044(14) 0.018(12) 0.012(13) -0.007(13)
C22 0.062(15) 0.033(15) 0.029(13) -0.003(11) 0.026(11) -0.012(12)
C23 0.087(17) 0.039(15) 0.037(14) -0.002(11) 0.043(13) -0.019(13)
C31 0.080(17) 0.049(16) 0.031(13) -0.003(12) 0.019(12) 0.003(14)
C32 0.048(15) 0.075(19) 0.065(16) -0.031(14) 0.001(13) -0.016(14)
C33 0.076(17) 0.051(16) 0.047(15) 0.040(13) 0.013(13) -0.006(14)
C34 0.020(9) 0.034(10) 0.008(8) 0.001(7) -0.005(7) 0.005(7)
C35 0.024(8) 0.013(9) 0.042(10) 0.013(7) 0.007(8) 0.010(7)
C36 0.048(10) 0.044(10) 0.003(8) 0.005(7) 0.006(7) -0.003(8)
C37 0.024(8) 0.036(10) 0.014(8) -0.006(7) 0.009(7) -0.002(8)
C38 0.018(8) 0.037(10) 0.042(10) -0.004(8) 0.013(8) -0.002(8)
C39 0.022(8) 0.041(10) 0.016(8) -0.008(7) 0.006(7) 0.002(7)
C41 0.054(15) 0.045(16) 0.087(18) 0.024(14) 0.043(14) -0.017(13)
C42 0.049(14) 0.023(14) 0.061(15) -0.006(12) 0.003(12) -0.009(11)
C43 0.061(15) 0.040(15) 0.041(14) -0.005(12) 0.018(12) 0.012(13)
C51 0.043(14) 0.080(18) 0.025(13) 0.000(12) -0.002(11) 0.008(13)
C52 0.034(13) 0.049(16) 0.063(15) 0.011(13) 0.012(12) -0.013(12)
C53 0.045(15) 0.043(16) 0.071(16) 0.031(13) -0.010(13) 0.006(12)
C54 0.023(6) 0.019(6) 0.012(5) 0.003(5) 0.006(5) 0.002(5)
C55 0.050(10) 0.039(10) 0.022(8) 0.001(7) 0.001(8) -0.004(9)
C56 0.028(6) 0.023(6) 0.037(6) -0.007(5) 0.005(5) 0.005(5)
C57 0.016(8) 0.021(9) 0.010(7) -0.010(7) 0.000(6) 0.004(7)
C58 0.029(9) 0.024(9) 0.039(9) 0.000(7) -0.002(8) -0.011(8)
C59 0.042(6) 0.029(6) 0.038(6) -0.007(5) 0.010(5) 0.001(5)
C61 0.073(17) 0.090(19) 0.043(15) -0.004(14) 0.013(13) -0.039(15)
C62 0.036(14) 0.057(17) 0.070(16) 0.023(13) 0.000(12) -0.021(13)
C63 0.066(16) 0.060(17) 0.071(17) -0.007(14) 0.046(14) -0.032(14)
P1X 0.036(4) 0.019(4) 0.011(3) 0.001(3) 0.001(3) -0.002(3)
P2X 0.026(3) 0.034(4) 0.025(3) -0.003(3) 0.006(3) 0.002(3)
P3X 0.030(3) 0.024(4) 0.023(3) 0.006(3) 0.008(3) -0.001(3)
P4X 0.032(4) 0.017(4) 0.032(4) -0.003(3) 0.006(3) -0.004(3)
P5X 0.027(3) 0.032(4) 0.028(3) 0.000(3) 0.009(3) -0.003(3)
P6X 0.018(3) 0.051(4) 0.030(4) 0.003(3) 0.010(3) -0.004(3)
O1X 0.027(8) 0.022(9) 0.023(8) -0.009(6) -0.005(6) 0.012(6)
O2X 0.036(9) 0.074(12) 0.024(9) -0.007(8) -0.001(7) 0.001(8)
O3X 0.034(8) 0.036(9) 0.013(7) 0.014(7) -0.002(6) -0.027(7)
O4X 0.033(9) 0.031(9) 0.019(8) 0.007(7) 0.004(7) -0.009(7)
O5X 0.033(7) 0.033(7) 0.024(6) -0.014(5) 0.012(5) -0.004(6)
O6X 0.028(8) 0.043(10) 0.032(9) 0.003(7) 0.011(7) 0.001(7)
N1X 0.032(7) 0.018(8) 0.029(7) 0.001(6) 0.007(6) 0.014(6)
N2X 0.019(7) 0.019(7) 0.023(7) 0.005(6) 0.004(6) 0.002(6)
N3X 0.027(7) 0.028(8) 0.027(7) 0.003(6) -0.001(6) 0.008(6)
N4X 0.029(7) 0.023(8) 0.025(7) 0.008(6) 0.001(6) 0.002(6)
N5X 0.019(7) 0.020(8) 0.025(7) 0.001(6) 0.002(6) 0.000(6)
N6X 0.025(7) 0.015(7) 0.016(7) 0.003(6) 0.004(6) 0.006(6)
C1X 0.053(10) 0.047(10) 0.049(9) -0.001(8) 0.008(7) 0.002(8)
C2X 0.031(9) 0.025(9) 0.033(9) 0.004(7) 0.004(7) 0.002(7)
C3X 0.019(8) 0.022(9) 0.024(8) -0.008(7) 0.006(7) 0.002(7)
C4X 0.025(7) 0.021(7) 0.023(7) 0.006(6) 0.008(6) -0.001(6)
C5X 0.027(8) 0.022(9) 0.032(8) 0.003(7) 0.003(7) 0.004(7)
C6X 0.053(8) 0.050(8) 0.046(8) -0.004(6) 0.009(6) 0.003(6)
C11X 0.079(17) 0.038(15) 0.046(14) -0.001(12) 0.033(13) 0.022(13)
C12X 0.089(19) 0.048(17) 0.10(2) 0.025(15) 0.018(16) 0.024(15)
C13X 0.101(19) 0.034(16) 0.073(17) 0.032(13) 0.061(15) 0.029(14)
C14X 0.023(6) 0.020(6) 0.007(5) 0.000(5) 0.006(5) 0.007(5)
C15X 0.030(9) 0.037(10) 0.031(9) -0.020(8) -0.006(8) -0.003(8)
C16X 0.026(9) 0.037(10) 0.031(9) 0.012(8) 0.009(8) -0.007(8)
C17X 0.041(9) 0.025(10) 0.011(8) 0.009(7) 0.011(7) -0.008(8)
C18X 0.036(9) 0.030(10) 0.023(8) 0.003(7) -0.001(7) -0.004(8)
C19X 0.027(9) 0.019(9) 0.019(8) 0.001(7) -0.002(7) 0.003(7)
C21X 0.057(15) 0.026(14) 0.055(14) 0.028(12) 0.017(12) 0.014(12)
C22X 0.049(14) 0.018(14) 0.065(15) -0.008(12) 0.001(12) -0.008(12)
C23X 0.052(14) 0.034(14) 0.038(14) 0.004(11) -0.022(12) 0.006(12)
C31X 0.071(19) 0.12(2) 0.13(2) 0.010(19) 0.035(18) -0.005(18)
C32X 0.042(15) 0.070(19) 0.089(19) 0.003(15) -0.028(14) 0.008(14)
C33X 0.095(12) 0.085(12) 0.092(12) -0.002(8) 0.007(8) 0.007(8)
C34X 0.020(9) 0.034(10) 0.008(8) 0.001(7) -0.005(7) 0.005(7)
C35X 0.024(8) 0.013(9) 0.042(10) 0.013(7) 0.007(8) 0.010(7)
C36X 0.048(10) 0.044(10) 0.003(8) 0.005(7) 0.006(7) -0.003(8)
C37X 0.024(8) 0.036(10) 0.014(8) -0.006(7) 0.009(7) -0.002(8)
C38X 0.018(8) 0.037(10) 0.042(10) -0.004(8) 0.013(8) -0.002(8)
C39X 0.022(8) 0.041(10) 0.016(8) -0.008(7) 0.006(7) 0.002(7)
C41X 0.035(13) 0.051(16) 0.048(15) -0.001(12) -0.019(12) 0.004(12)
C42X 0.037(13) 0.032(14) 0.051(14) 0.003(11) 0.023(11) 0.011(11)
C43X 0.019(12) 0.057(16) 0.058(15) 0.002(13) 0.014(11) -0.025(12)
C51X 0.11(2) 0.064(18) 0.063(16) 0.049(14) 0.047(15) 0.028(16)
C52X 0.10(2) 0.069(19) 0.10(2) 0.009(16) 0.031(17) 0.039(16)
C53X 0.08(2) 0.09(2) 0.15(2) 0.041(19) -0.023(18) 0.007(17)
C54X 0.023(6) 0.019(6) 0.012(5) 0.003(5) 0.006(5) 0.002(5)
C55X 0.050(10) 0.039(10) 0.022(8) 0.001(7) 0.001(8) -0.004(9)
C56X 0.028(6) 0.023(6) 0.037(6) -0.007(5) 0.005(5) 0.005(5)
C57X 0.016(8) 0.021(9) 0.010(7) -0.010(7) 0.000(6) 0.004(7)
C58X 0.029(9) 0.024(9) 0.039(9) 0.000(7) -0.002(8) -0.011(8)
C59X 0.042(6) 0.029(6) 0.038(6) -0.007(5) 0.010(5) 0.001(5)
C61X 0.039(14) 0.082(19) 0.063(16) 0.013(14) 0.028(13) 0.039(13)
C62X 0.077(17) 0.064(17) 0.038(14) 0.000(13) 0.011(13) 0.039(14)
C63X 0.069(16) 0.062(17) 0.045(15) 0.024(13) 0.002(13) -0.002(14)

loop_
_atom_type_symbol
_atom_type_description
_atom_type_scat_dispersion_real
_atom_type_scat_dispersion_imag
_atom_type_scat_source
C C 0.0033 0.0016 'International Tables Vol C Tables 4.2.6.8 and 6.1.1.4'
H H 0.0000 0.0000 'International Tables Vol C Tables 4.2.6.8 and 6.1.1.4'
N N 0.0061 0.0033 'International Tables Vol C Tables 4.2.6.8 and 6.1.1.4'
O O 0.0106 0.0060 'International Tables Vol C Tables 4.2.6.8 and 6.1.1.4'
P P 0.1023 0.0942 'International Tables Vol C Tables 4.2.6.8 and 6.1.1.4'
Li Li -0.0003 0.0001 'International Tables Vol C Tables 4.2.6.8 and 6.1.1.4'

loop_
_geom_angle_atom_site_label_1
_geom_angle_atom_site_label_2
_geom_angle_atom_site_label_3
_geom_angle
_geom_angle_site_symmetry_1
_geom_angle_site_symmetry_3
_geom_angle_publ_flag
N1 P1 O1 98.7(4) . . ?
N1 P1 N2 82.1(3) . . ?
O1 P1 N2 103.4(4) . . ?
N1 P1 P2 41.0(2) . . ?
O1 P1 P2 112.1(2) . . ?
N2 P1 P2 42.1(2) . . ?
O2 P2 N1 106.5(4) . . ?
O2 P2 N2 106.8(3) . . ?
N1 P2 N2 80.5(3) . . ?
O2 P2 P1 119.2(3) . . ?
N1 P2 P1 40.05(18) . . ?
N2 P2 P1 41.5(2) . . ?
O3 P3 N4 105.3(4) . . ?
O3 P3 N3 99.6(3) . . ?
N4 P3 N3 80.8(3) . . ?
O3 P3 P4 114.0(2) . . ?
N4 P3 P4 41.2(2) . . ?
N3 P3 P4 40.8(2) . . ?
O4 P4 N3 107.4(4) . . ?
O4 P4 N4 106.6(4) . . ?
N3 P4 N4 80.7(3) . . ?
O4 P4 P3 120.1(3) . . ?
N3 P4 P3 41.6(2) . . ?
N4 P4 P3 40.3(2) . . ?
O5 P5 N5 105.2(3) . . ?
O5 P5 N6 100.3(3) . . ?
N5 P5 N6 81.6(3) . . ?
O5 P5 P6 114.9(3) . . ?
N5 P5 P6 41.3(2) . . ?
N6 P5 P6 41.6(2) . . ?
O6 P6 N5 107.2(3) . . ?
O6 P6 N6 109.4(4) . . ?
N5 P6 N6 80.6(3) . . ?
O6 P6 P5 122.1(2) . . ?
N5 P6 P5 40.65(18) . . ?
N6 P6 P5 41.2(2) . . ?
C14 O1 P1 123.2(7) . . ?
C37 O2 P2 129.3(7) . . ?
C34 O3 P3 122.1(6) . . ?
C57 O4 P4 127.4(6) . . ?
C54 O5 P5 119.1(7) . . ?
C17 O6 P6 130.6(7) . . ?
C1 N1 P1 127.4(7) . . ?
C1 N1 P2 124.6(8) . . ?
P1 N1 P2 98.9(3) . . ?
C2 N2 P1 127.3(7) . . ?
C2 N2 P2 124.3(8) . . ?
P1 N2 P2 96.4(3) . . ?
C3 N3 P4 128.4(8) . . ?
C3 N3 P3 126.4(8) . . ?
P4 N3 P3 97.6(3) . . ?
C4 N4 P3 128.7(8) . . ?
C4 N4 P4 126.7(9) . . ?
P3 N4 P4 98.5(4) . . ?
C5 N5 P5 124.8(9) . . ?
C5 N5 P6 126.6(8) . . ?
P5 N5 P6 98.1(3) . . ?
C6 N6 P5 127.1(9) . . ?
C6 N6 P6 126.0(8) . . ?
P5 N6 P6 97.2(3) . . ?
C12 C1 N1 109.4(16) . . ?
C12 C1 C11 110.4(18) . . ?
N1 C1 C11 111.3(16) . . ?
C12 C1 C13 109.5(18) . . ?
N1 C1 C13 108.2(14) . . ?
C11 C1 C13 108.0(17) . . ?
N2 C2 C22 107.8(13) . . ?
N2 C2 C21 108.8(13) . . ?
C22 C2 C21 110.3(15) . . ?
N2 C2 C23 110.6(14) . . ?
C22 C2 C23 109.7(14) . . ?
C21 C2 C23 109.6(15) . . ?
N3 C3 C31 109.4(16) . . ?
N3 C3 C32 113.8(16) . . ?
C31 C3 C32 108.6(16) . . ?
N3 C3 C33 106.1(15) . . ?
C31 C3 C33 110.7(16) . . ?
C32 C3 C33 108.2(17) . . ?
N4 C4 C42 111.9(15) . . ?
N4 C4 C43 111.7(15) . . ?
C42 C4 C43 108.8(16) . . ?
N4 C4 C41 109.1(15) . . ?
C42 C4 C41 106.6(16) . . ?
C43 C4 C41 108.6(16) . . ?
C53 C5 N5 110.0(15) . . ?
C53 C5 C52 106.1(16) . . ?
N5 C5 C52 105.6(14) . . ?
C53 C5 C51 114.2(16) . . ?
N5 C5 C51 111.4(15) . . ?
C52 C5 C51 109.1(16) . . ?
N6 C6 C62 109.5(14) . . ?
N6 C6 C63 110.6(15) . . ?
C62 C6 C63 109.8(17) . . ?
N6 C6 C61 109.1(15) . . ?
C62 C6 C61 109.4(16) . . ?
C63 C6 C61 108.4(16) . . ?
O1 C14 C15 120.5(8) . . ?
O1 C14 C19 119.5(8) . . ?
C15 C14 C19 120.0 . . ?
C14 C15 C16 120.0 . . ?
C17 C16 C15 120.0 . . ?
O6 C17 C16 118.3(9) . . ?
O6 C17 C18 121.6(9) . . ?
C16 C17 C18 120.0 . . ?
C19 C18 C17 120.0 . . ?
C18 C19 C14 120.0 . . ?
C35 C34 C39 120.0 . . ?
C35 C34 O3 120.5(8) . . ?
C39 C34 O3 119.4(8) . . ?
C36 C35 C34 120.0 . . ?
C35 C36 C37 120.0 . . ?
O2 C37 C38 123.8(8) . . ?
O2 C37 C36 115.9(8) . . ?
C38 C37 C36 120.0 . . ?
C39 C38 C37 120.0 . . ?
C38 C39 C34 120.0 . . ?
O5 C54 C55 118.2(8) . . ?
O5 C54 C59 121.8(8) . . ?
C55 C54 C59 120.0 . . ?
C56 C55 C54 120.0 . . ?
C57 C56 C55 120.0 . . ?
C56 C57 C58 120.0 . . ?
C56 C57 O4 122.2(8) . . ?
C58 C57 O4 117.8(8) . . ?
C59 C58 C57 120.0 . . ?
C58 C59 C54 120.0 . . ?
N1X P1X O1X 98.7(4) . . ?
N1X P1X N2X 82.1(3) . . ?
O1X P1X N2X 103.4(4) . . ?
N1X P1X P2X 41.0(2) . . ?
O1X P1X P2X 112.1(3) . . ?
N2X P1X P2X 42.1(2) . . ?
O2X P2X N1X 106.5(4) . . ?
O2X P2X N2X 106.7(3) . . ?
N1X P2X N2X 80.5(3) . . ?
O2X P2X P1X 119.2(3) . . ?
N1X P2X P1X 40.05(18) . . ?
N2X P2X P1X 41.5(2) . . ?
O3X P3X N4X 105.4(4) . . ?
O3X P3X N3X 99.7(3) . . ?
N4X P3X N3X 80.8(3) . . ?
O3X P3X P4X 114.0(2) . . ?
N4X P3X P4X 41.2(2) . . ?
N3X P3X P4X 40.8(2) . . ?
O4X P4X N3X 107.4(4) . . ?
O4X P4X N4X 106.7(4) . . ?
N3X P4X N4X 80.7(3) . . ?
O4X P4X P3X 120.1(3) . . ?
N3X P4X P3X 41.6(2) . . ?
N4X P4X P3X 40.3(2) . . ?
O5X P5X N5X 105.2(3) . . ?
O5X P5X N6X 100.4(4) . . ?
N5X P5X N6X 81.6(3) . . ?
O5X P5X P6X 114.9(3) . . ?
N5X P5X P6X 41.3(2) . . ?
N6X P5X P6X 41.6(2) . . ?
O6X P6X N5X 107.3(4) . . ?
O6X P6X N6X 109.4(4) . . ?
N5X P6X N6X 80.6(3) . . ?
O6X P6X P5X 122.1(3) . . ?
N5X P6X P5X 40.64(18) . . ?
N6X P6X P5X 41.2(2) . . ?
C14X O1X P1X 124.5(7) . . ?
C37X O2X P2X 132.3(7) . . ?
C34X O3X P3X 120.8(7) . . ?
C57X O4X P4X 128.1(7) . . ?
C54X O5X P5X 121.2(7) . . ?
C17X O6X P6X 129.1(7) . . ?
C1X N1X P1X 125.7(9) . . ?
C1X N1X P2X 122.5(9) . . ?
P1X N1X P2X 98.9(3) . . ?
C2X N2X P1X 128.7(9) . . ?
C2X N2X P2X 124.5(9) . . ?
P1X N2X P2X 96.3(3) . . ?
C3X N3X P4X 129.6(8) . . ?
C3X N3X P3X 123.5(8) . . ?
P4X N3X P3X 97.6(3) . . ?
C4X N4X P3X 127.4(8) . . ?
C4X N4X P4X 127.2(8) . . ?
P3X N4X P4X 98.6(4) . . ?
C5X N5X P5X 127.2(8) . . ?
C5X N5X P6X 130.1(8) . . ?
P5X N5X P6X 98.1(3) . . ?
C6X N6X P5X 126.6(9) . . ?
C6X N6X P6X 126.8(9) . . ?
P5X N6X P6X 97.2(3) . . ?
N1X C1X C12X 109.9(17) . . ?
N1X C1X C13X 107.9(16) . . ?
C12X C1X C13X 109.5(18) . . ?
N1X C1X C11X 111.8(16) . . ?
C12X C1X C11X 110.7(18) . . ?
C13X C1X C11X 107.0(17) . . ?
N2X C2X C22X 110.4(14) . . ?
N2X C2X C21X 108.8(14) . . ?
C22X C2X C21X 110.6(16) . . ?
N2X C2X C23X 109.6(14) . . ?
C22X C2X C23X 107.4(15) . . ?
C21X C2X C23X 110.1(15) . . ?
C33X C3X N3X 106.6(16) . . ?
C33X C3X C32X 109.2(17) . . ?
N3X C3X C32X 111.7(14) . . ?
C33X C3X C31X 108.2(18) . . ?
N3X C3X C31X 113.6(17) . . ?
C32X C3X C31X 107.5(18) . . ?
N4X C4X C43X 111.8(14) . . ?
N4X C4X C41X 108.3(14) . . ?
C43X C4X C41X 109.3(15) . . ?
N4X C4X C42X 110.0(14) . . ?
C43X C4X C42X 110.7(16) . . ?
C41X C4X C42X 106.6(15) . . ?
C53X C5X C51X 116.0(18) . . ?
C53X C5X N5X 111.9(17) . . ?
C51X C5X N5X 108.9(15) . . ?
C53X C5X C52X 106.3(18) . . ?
C51X C5X C52X 108.5(17) . . ?
N5X C5X C52X 104.5(15) . . ?
N6X C6X C62X 109.7(16) . . ?
N6X C6X C61X 107.8(16) . . ?
C62X C6X C61X 111.5(17) . . ?
N6X C6X C63X 108.6(16) . . ?
C62X C6X C63X 110.3(18) . . ?
C61X C6X C63X 109.0(17) . . ?
O1X C14X C15X 122.6(9) . . ?
O1X C14X C19X 117.4(9) . . ?
C15X C14X C19X 120.0 . . ?
C16X C15X C14X 120.0 . . ?
C15X C16X C17X 120.0 . . ?
O6X C17X C18X 124.4(10) . . ?
O6X C17X C16X 115.6(10) . . ?
C18X C17X C16X 120.0 . . ?
C17X C18X C19X 120.0 . . ?
C18X C19X C14X 120.0 . . ?
C35X C34X C39X 120.0 . . ?
C35X C34X O3X 120.5(9) . . ?
C39X C34X O3X 119.3(9) . . ?
C34X C35X C36X 120.0 . . ?
C35X C36X C37X 120.0 . . ?
O2X C37X C38X 122.7(9) . . ?
O2X C37X C36X 116.9(9) . . ?
C38X C37X C36X 120.0 . . ?
C37X C38X C39X 120.0 . . ?
C38X C39X C34X 120.0 . . ?
C55X C54X C59X 120.0 . . ?
C55X C54X O5X 118.7(9) . . ?
C59X C54X O5X 121.3(9) . . ?
C54X C55X C56X 120.0 . . ?
C57X C56X C55X 120.0 . . ?
O4X C57X C58X 117.4(9) . . ?
O4X C57X C56X 122.6(9) . . ?
C58X C57X C56X 120.0 . . ?
C57X C58X C59X 120.0 . . ?
C58X C59X C54X 120.0 . . ?

loop_
_geom_bond_atom_site_label_1
_geom_bond_atom_site_label_2
_geom_bond_distance
_geom_bond_site_symmetry_2
_geom_bond_publ_flag
P1 N1 1.680(5) . ?
P1 O1 1.681(5) . ?
P1 N2 1.720(7) . ?
P1 P2 2.579(3) . ?
P2 O2 1.634(7) . ?
P2 N1 1.714(7) . ?
P2 N2 1.741(6) . ?
P3 O3 1.665(6) . ?
P3 N4 1.688(7) . ?
P3 N3 1.729(6) . ?
P3 P4 2.582(3) . ?
P4 O4 1.649(5) . ?
P4 N3 1.702(6) . ?
P4 N4 1.719(6) . ?
P5 O5 1.668(6) . ?
P5 N5 1.697(5) . ?
P5 N6 1.713(8) . ?
P5 P6 2.580(3) . ?
P6 O6 1.658(7) . ?
P6 N5 1.719(6) . ?
P6 N6 1.726(6) . ?
O1 C14 1.364(10) . ?
O2 C37 1.385(12) . ?
O3 C34 1.398(10) . ?
O4 C57 1.411(11) . ?
O5 C54 1.375(11) . ?
O6 C17 1.373(10) . ?
N1 C1 1.50(2) . ?
N2 C2 1.450(19) . ?
N3 C3 1.46(2) . ?
N4 C4 1.43(2) . ?
N5 C5 1.49(2) . ?
N6 C6 1.42(2) . ?
C1 C12 1.51(2) . ?
C1 C11 1.55(2) . ?
C1 C13 1.54(2) . ?
C2 C22 1.51(2) . ?
C2 C21 1.53(2) . ?
C2 C23 1.58(2) . ?
C3 C31 1.52(2) . ?
C3 C32 1.50(2) . ?
C3 C33 1.51(2) . ?
C4 C42 1.52(2) . ?
C4 C43 1.52(2) . ?
C4 C41 1.54(2) . ?
C5 C53 1.46(2) . ?
C5 C52 1.54(2) . ?
C5 C51 1.53(2) . ?
C6 C62 1.52(2) . ?
C6 C63 1.54(2) . ?
C6 C61 1.58(2) . ?
C14 C15 1.3900 . ?
C14 C19 1.3900 . ?
C15 C16 1.3900 . ?
C16 C17 1.3900 . ?
C17 C18 1.3900 . ?
C18 C19 1.3900 . ?
C34 C35 1.3900 . ?
C34 C39 1.3900 . ?
C35 C36 1.3900 . ?
C36 C37 1.3900 . ?
C37 C38 1.3900 . ?
C38 C39 1.3900 . ?
C54 C55 1.3900 . ?
C54 C59 1.3900 . ?
C55 C56 1.3900 . ?
C56 C57 1.3900 . ?
C57 C58 1.3900 . ?
C58 C59 1.3900 . ?
P1X N1X 1.680(5) . ?
P1X O1X 1.681(5) . ?
P1X N2X 1.719(7) . ?
P1X P2X 2.579(3) . ?
P2X O2X 1.634(7) . ?
P2X N1X 1.714(7) . ?
P2X N2X 1.741(6) . ?
P3X O3X 1.665(6) . ?
P3X N4X 1.688(7) . ?
P3X N3X 1.729(6) . ?
P3X P4X 2.582(3) . ?
P4X O4X 1.649(5) . ?
P4X N3X 1.702(6) . ?
P4X N4X 1.719(6) . ?
P5X O5X 1.668(6) . ?
P5X N5X 1.697(6) . ?
P5X N6X 1.713(8) . ?
P5X P6X 2.580(3) . ?
P6X O6X 1.658(7) . ?
P6X N5X 1.719(7) . ?
P6X N6X 1.726(6) . ?
O1X C14X 1.375(12) . ?
O2X C37X 1.384(12) . ?
O3X C34X 1.399(11) . ?
O4X C57X 1.372(12) . ?
O5X C54X 1.393(11) . ?
O6X C17X 1.382(12) . ?
N1X C1X 1.46(2) . ?
N2X C2X 1.43(2) . ?
N3X C3X 1.492(19) . ?
N4X C4X 1.467(19) . ?
N5X C5X 1.50(2) . ?
N6X C6X 1.46(2) . ?
C1X C12X 1.51(3) . ?
C1X C13X 1.54(2) . ?
C1X C11X 1.55(2) . ?
C2X C22X 1.51(2) . ?
C2X C21X 1.53(2) . ?
C2X C23X 1.58(2) . ?
C3X C33X 1.50(2) . ?
C3X C32X 1.50(2) . ?
C3X C31X 1.53(2) . ?
C4X C43X 1.51(2) . ?
C4X C41X 1.53(2) . ?
C4X C42X 1.52(2) . ?
C5X C53X 1.46(2) . ?
C5X C51X 1.52(2) . ?
C5X C52X 1.55(2) . ?
C6X C62X 1.52(2) . ?
C6X C61X 1.57(2) . ?
C6X C63X 1.54(2) . ?
C14X C15X 1.3900 . ?
C14X C19X 1.3900 . ?
C15X C16X 1.3900 . ?
C16X C17X 1.3900 . ?
C17X C18X 1.3900 . ?
C18X C19X 1.3900 . ?
C34X C35X 1.3900 . ?
C34X C39X 1.3900 . ?
C35X C36X 1.3900 . ?
C36X C37X 1.3900 . ?
C37X C38X 1.3900 . ?
C38X C39X 1.3900 . ?
C54X C55X 1.3900 . ?
C54X C59X 1.3900 . ?
C55X C56X 1.3900 . ?
C56X C57X 1.3900 . ?
C57X C58X 1.3900 . ?
C58X C59X 1.3900 . ?
